data_7241446
loop_
_publ_author_name
'Hikawa, Hidemasa'
'Takahashi, Ayaka'
'Kikkawa, Shoko'
'Suzuki, Ayaka'
'Takahashi, Yoshiki'
'Sato, Naruka'
'Okayasu, Misaki'
'Azumaya, Isao'

_publ_section_title
;
 Homochiral and heterochiral associations observed in crystals of
 ArSO2-(Aib)5-OMe
;
_journal_name_full CrystEngComm
_journal_paper_doi 10.1039/D0CE01267J
_journal_year 2020
_chemical_formula_moiety 'C28 H45 N5 O8 S'
_chemical_formula_sum 'C28 H45 N5 O8 S'
_chemical_formula_weight 611.75
_space_group_crystal_system orthorhombic
_space_group_IT_number 61
_space_group_name_Hall '-P 2ac 2ab'
_space_group_name_H-M_alt 'P b c a'
_atom_sites_solution_hydrogens geom
_atom_sites_solution_primary direct
_atom_sites_solution_secondary difmap
_audit_update_record
;
2020-08-11 deposited with the CCDC.	2020-11-18 downloaded from the CCDC.
;
_cell_angle_alpha 90.0000
_cell_angle_beta 90.0000
_cell_angle_gamma 90.0000
_cell_formula_units_Z 8
_cell_length_a 18.01208(8)
_cell_length_b 16.32819(8)
_cell_length_c 22.35160(10)
_cell_measurement_reflns_used 29811
_cell_measurement_temperature 93
_cell_measurement_theta_max 72.65
_cell_measurement_theta_min 3.96
_cell_volume 6573.71(5)
_computing_cell_refinement 'CrysAlisPro 1.171.38.43 (Rigaku OD, 2015)'
_computing_data_collection 'CrysAlisPro 1.171.38.43 (Rigaku OD, 2015)'
_computing_data_reduction 'CrysAlisPro 1.171.38.43 (Rigaku OD, 2015)'
_computing_molecular_graphics 'CrystalStructure 4.3'
_computing_publication_material 'CrystalStructure 4.3 (Rigaku, 2019)'
_computing_structure_refinement 'SHELXL Version 2018/3 (Sheldrick, 2008)'
_computing_structure_solution 'SHELXT Version 2014/5 (Sheldrick, 2014)'
_diffrn_ambient_temperature 93
_diffrn_detector_area_resol_mean 5.811
_diffrn_measured_fraction_theta_full 1.000
_diffrn_measured_fraction_theta_max 1.000
_diffrn_measurement_device_type 'Rigaku XtaLAB P200'
_diffrn_measurement_method \w
_diffrn_radiation_type 'Cu K\a'
_diffrn_radiation_wavelength 1.54187
_diffrn_reflns_av_R_equivalents 0.0371
_diffrn_reflns_av_unetI/netI 0.0225
_diffrn_reflns_Laue_measured_fraction_full 1.000
_diffrn_reflns_Laue_measured_fraction_max 1.000
_diffrn_reflns_limit_h_max 21
_diffrn_reflns_limit_h_min -21
_diffrn_reflns_limit_k_max 19
_diffrn_reflns_limit_k_min -19
_diffrn_reflns_limit_l_max 26
_diffrn_reflns_limit_l_min -26
_diffrn_reflns_number 52505
_diffrn_reflns_point_group_measured_fraction_full 1.000
_diffrn_reflns_point_group_measured_fraction_max 1.000
_diffrn_reflns_theta_full 67.687
_diffrn_reflns_theta_max 68.241
_diffrn_reflns_theta_min 3.956
_diffrn_standards_number 0
_exptl_absorpt_coefficient_mu 1.317
_exptl_absorpt_correction_T_max 0.920
_exptl_absorpt_correction_T_min 0.612
_exptl_absorpt_correction_type multi-scan
_exptl_absorpt_process_details
;
CrysAlisPro 1.171.38.43 (Rigaku Oxford Diffraction, 2015)
Empirical absorption correction using spherical harmonics,
 implemented in SCALE3 ABSPACK scaling algorithm.
;
_exptl_crystal_colour colorless
_exptl_crystal_density_diffrn 1.236
_exptl_crystal_density_method 'not measured'
_exptl_crystal_description prism
_exptl_crystal_F_000 2624.00
_exptl_crystal_size_max 0.329
_exptl_crystal_size_mid 0.183
_exptl_crystal_size_min 0.063
_refine_diff_density_max 0.63
_refine_diff_density_min -0.46
_refine_ls_extinction_method none
_refine_ls_goodness_of_fit_ref 1.024
_refine_ls_hydrogen_treatment mixed
_refine_ls_number_parameters 395
_refine_ls_number_reflns 6019
_refine_ls_number_restraints 9
_refine_ls_R_factor_all 0.0435
_refine_ls_R_factor_gt 0.0409
_refine_ls_shift/su_max 0.001
_refine_ls_structure_factor_coef Fsqd
_refine_ls_weighting_details 'w = 1/[\s^2^(Fo^2^)+(0.0648P)^2^+3.8389P] where P=(Fo^2^+2Fc^2^)/3'
_refine_ls_weighting_scheme calc
_refine_ls_wR_factor_gt 0.1179
_refine_ls_wR_factor_ref 0.1200
_reflns_Friedel_coverage 0.000
_reflns_number_gt 5540
_reflns_number_total 6019
_reflns_threshold_expression F^2^>2.0\s(F^2^)
_cod_data_source_file d0ce01267j2.cif
_cod_data_source_block ata071_05_Me-EA_
_cod_database_code 7241446

loop_
_space_group_symop_id
_space_group_symop_operation_xyz
1 +X,+Y,+Z
2 1/2+X,1/2-Y,-Z
3 -X,1/2+Y,1/2-Z
4 1/2-X,-Y,1/2+Z
5 -X,-Y,-Z
6 -1/2-X,-1/2+Y,+Z
7 +X,-1/2-Y,-1/2+Z
8 -1/2+X,+Y,-1/2-Z

loop_
_atom_site_label
_atom_site_type_symbol
_atom_site_fract_x
_atom_site_fract_y
_atom_site_fract_z
_atom_site_U_iso_or_equiv
_atom_site_adp_type
_atom_site_occupancy
_atom_site_site_symmetry_order
_atom_site_calc_flag
_atom_site_refinement_flags_posn
_atom_site_refinement_flags_adp
_atom_site_refinement_flags_occupancy
_atom_site_disorder_assembly
_atom_site_disorder_group
S1 S 0.26549(2) 0.60204(3) 0.51697(2) 0.03023(13) Uani 1 1 d . . . . .
O1 O 0.26980(7) 0.58695(8) 0.45368(5) 0.0368(3) Uani 1 1 d . . . . .
O2 O 0.21449(7) 0.55558(8) 0.55244(6) 0.0393(3) Uani 1 1 d . . . . .
O3 O 0.17529(7) 0.75401(7) 0.38006(5) 0.0323(3) Uani 1 1 d . . . . .
O6 O 0.05035(6) 0.62227(7) 0.31370(5) 0.0294(3) Uani 1 1 d . . . . .
O9 O 0.18621(7) 0.54730(7) 0.20795(5) 0.0364(3) Uani 1 1 d . . . . .
O12 O 0.17017(7) 0.75815(8) 0.12893(5) 0.0351(3) Uani 1 1 d . . . . .
O15 O 0.02003(9) 0.86308(10) 0.10369(7) 0.0570(4) Uani 1 1 d . . . . .
O16 O 0.07764(8) 0.88138(8) 0.19124(6) 0.0428(3) Uani 1 1 d . U . . .
N1 N 0.24630(9) 0.69845(9) 0.52527(6) 0.0327(3) Uani 1 1 d . . . . .
H1 H 0.2293(12) 0.7099(14) 0.5587(11) 0.045(6) Uiso 1 1 d . . . . .
N4 N 0.12018(7) 0.68431(9) 0.45507(6) 0.0301(3) Uani 1 1 d . . . . .
H4 H 0.122058 0.671359 0.493259 0.036 Uiso 1 1 calc R U . . .
N7 N 0.14904(8) 0.57191(8) 0.36397(6) 0.0278(3) Uani 1 1 d . . . . .
H7 H 0.174144 0.572262 0.397746 0.033 Uiso 1 1 calc R U . . .
N10 N 0.21106(7) 0.65515(8) 0.26801(6) 0.0255(3) Uani 1 1 d . . . . .
H10 H 0.213815 0.672969 0.305104 0.031 Uiso 1 1 calc R U . . .
N13 N 0.09491(7) 0.71862(9) 0.20333(6) 0.0299(3) Uani 1 1 d . . . . .
H13 H 0.090384 0.694469 0.238339 0.036 Uiso 1 1 calc R U . . .
C2 C 0.23692(10) 0.75788(11) 0.47591(7) 0.0313(4) Uani 1 1 d . . . . .
C3 C 0.17456(9) 0.73127(10) 0.43263(7) 0.0284(3) Uani 1 1 d . . . . .
C5 C 0.05731(9) 0.65311(11) 0.41928(7) 0.0338(4) Uani 1 1 d . . . . .
C6 C 0.08611(9) 0.61581(10) 0.36019(7) 0.0273(3) Uani 1 1 d . . . . .
C8 C 0.17718(9) 0.52351(10) 0.31372(7) 0.0285(3) Uani 1 1 d . . . . .
C9 C 0.19006(9) 0.57681(10) 0.25808(7) 0.0269(3) Uani 1 1 d . . . . .
C11 C 0.22936(9) 0.71135(10) 0.21913(7) 0.0278(3) Uani 1 1 d . . . . .
C12 C 0.16197(9) 0.72829(10) 0.17939(7) 0.0274(3) Uani 1 1 d . . . . .
C14 C 0.02885(9) 0.74761(12) 0.17216(8) 0.0385(4) Uani 1 1 d . . . . .
C15 C 0.04241(10) 0.83714(13) 0.15073(8) 0.0406(4) Uani 1 1 d . U . . .
C16 C 0.21260(12) 0.83878(11) 0.50471(8) 0.0392(4) Uani 1 1 d . . . . .
H16A H 0.252311 0.859171 0.530718 0.047 Uiso 1 1 calc R U . . .
H16B H 0.167622 0.829696 0.528468 0.047 Uiso 1 1 calc R U . . .
H16C H 0.202334 0.879166 0.473351 0.047 Uiso 1 1 calc R U . . .
C17 C 0.30912(11) 0.77052(13) 0.44126(9) 0.0415(4) Uani 1 1 d . . . . .
H17A H 0.323681 0.718970 0.422113 0.050 Uiso 1 1 calc R U . . .
H17B H 0.348288 0.788066 0.468859 0.050 Uiso 1 1 calc R U . . .
H17C H 0.301702 0.812615 0.410590 0.050 Uiso 1 1 calc R U . . .
C18 C 0.00199(11) 0.72061(14) 0.40571(10) 0.0495(5) Uani 1 1 d . . . . .
H18A H 0.027044 0.765037 0.384235 0.059 Uiso 1 1 calc R U . . .
H18B H -0.018612 0.741721 0.443248 0.059 Uiso 1 1 calc R U . . .
H18C H -0.038217 0.698686 0.380891 0.059 Uiso 1 1 calc R U . . .
C19 C 0.02114(12) 0.58408(15) 0.45531(9) 0.0496(5) Uani 1 1 d . . . . .
H19A H 0.001486 0.606181 0.492874 0.060 Uiso 1 1 calc R U . . .
H19B H 0.058233 0.541861 0.464110 0.060 Uiso 1 1 calc R U . . .
H19C H -0.019466 0.560012 0.432016 0.060 Uiso 1 1 calc R U . . .
C20 C 0.12349(10) 0.45392(10) 0.29906(8) 0.0354(4) Uani 1 1 d . . . . .
H20A H 0.075045 0.476810 0.288157 0.042 Uiso 1 1 calc R U . . .
H20B H 0.117920 0.418419 0.334126 0.042 Uiso 1 1 calc R U . . .
H20C H 0.143057 0.421898 0.265500 0.042 Uiso 1 1 calc R U . . .
C21 C 0.25344(10) 0.48956(11) 0.33141(8) 0.0355(4) Uani 1 1 d . . . . .
H21A H 0.286341 0.534927 0.342415 0.043 Uiso 1 1 calc R U . . .
H21B H 0.274821 0.459614 0.297547 0.043 Uiso 1 1 calc R U . . .
H21C H 0.247894 0.452453 0.365577 0.043 Uiso 1 1 calc R U . . .
C22 C 0.29490(9) 0.68041(13) 0.18189(8) 0.0377(4) Uani 1 1 d . . . . .
H22A H 0.308968 0.722242 0.152558 0.045 Uiso 1 1 calc R U . . .
H22B H 0.280585 0.630084 0.160968 0.045 Uiso 1 1 calc R U . . .
H22C H 0.337121 0.669102 0.208277 0.045 Uiso 1 1 calc R U . . .
C23 C 0.24825(11) 0.79412(11) 0.24806(8) 0.0378(4) Uani 1 1 d . . . . .
H23A H 0.205431 0.813722 0.271006 0.045 Uiso 1 1 calc R U . . .
H23B H 0.260462 0.833952 0.216772 0.045 Uiso 1 1 calc R U . . .
H23C H 0.290902 0.787477 0.274841 0.045 Uiso 1 1 calc R U . . .
C24 C -0.03462(11) 0.75027(14) 0.21753(10) 0.0504(5) Uani 1 1 d . . . . .
H24A H -0.042378 0.695435 0.234234 0.061 Uiso 1 1 calc R U . . .
H24B H -0.080152 0.768641 0.197631 0.061 Uiso 1 1 calc R U . . .
H24C H -0.022027 0.788425 0.249818 0.061 Uiso 1 1 calc R U . . .
C25 C 0.00949(12) 0.69301(16) 0.12031(11) 0.0566(6) Uani 1 1 d . . . . .
H25A H 0.000624 0.637236 0.134850 0.068 Uiso 1 1 calc R U . . .
H25B H 0.050637 0.692568 0.091629 0.068 Uiso 1 1 calc R U . . .
H25C H -0.035410 0.713624 0.100658 0.068 Uiso 1 1 calc R U . . .
C26 C 0.35468(9) 0.58603(10) 0.54703(8) 0.0303(4) Uani 1 1 d . . . . .
C27 C 0.36175(10) 0.55989(12) 0.60511(8) 0.0383(4) Uani 1 1 d . . . . .
H27 H 0.318982 0.550608 0.629044 0.046 Uiso 1 1 calc R U . . .
C28 C 0.43233(11) 0.54720(12) 0.62842(9) 0.0429(4) Uani 1 1 d . . . . .
H28 H 0.437349 0.528930 0.668570 0.052 Uiso 1 1 calc R U . . .
C29 C 0.49527(11) 0.56048(11) 0.59467(9) 0.0411(4) Uani 1 1 d . . . . .
C30 C 0.48661(11) 0.58569(13) 0.53584(10) 0.0461(5) Uani 1 1 d . . . . .
H30 H 0.529329 0.594157 0.511684 0.055 Uiso 1 1 calc R U . . .
C31 C 0.41697(11) 0.59872(12) 0.51170(9) 0.0402(4) Uani 1 1 d . . . . .
H31 H 0.411804 0.616171 0.471370 0.048 Uiso 1 1 calc R U . . .
C32 C 0.57160(12) 0.54845(14) 0.62077(11) 0.0548(6) Uani 1 1 d . . . . .
H32A H 0.567450 0.521039 0.659631 0.066 Uiso 1 1 calc R U . . .
H32B H 0.595616 0.601815 0.626028 0.066 Uiso 1 1 calc R U . . .
H32C H 0.601380 0.514649 0.593624 0.066 Uiso 1 1 calc R U . . .
C33 C 0.09693(13) 0.96456(13) 0.17415(11) 0.0512(5) Uani 1 1 d . . . . .
H33A H 0.051455 0.996248 0.167537 0.061 Uiso 1 1 calc R U . . .
H33B H 0.126274 0.963473 0.137242 0.061 Uiso 1 1 calc R U . . .
H33C H 0.126060 0.990064 0.206155 0.061 Uiso 1 1 calc R U . . .

loop_
_atom_site_aniso_label
_atom_site_aniso_U_11
_atom_site_aniso_U_22
_atom_site_aniso_U_33
_atom_site_aniso_U_23
_atom_site_aniso_U_13
_atom_site_aniso_U_12
S1 0.0295(2) 0.0331(2) 0.0281(2) -0.00107(15) -0.00021(15) 0.00272(16)
O1 0.0378(7) 0.0431(7) 0.0294(6) -0.0065(5) -0.0038(5) 0.0089(5)
O2 0.0317(6) 0.0401(7) 0.0462(7) 0.0019(6) 0.0034(5) -0.0012(5)
O3 0.0450(7) 0.0282(6) 0.0237(6) 0.0008(4) 0.0003(5) 0.0026(5)
O6 0.0294(6) 0.0310(6) 0.0279(6) 0.0001(5) -0.0006(5) -0.0009(5)
O9 0.0434(7) 0.0361(6) 0.0298(6) -0.0103(5) 0.0019(5) -0.0049(5)
O12 0.0352(6) 0.0436(7) 0.0266(6) 0.0046(5) 0.0038(5) 0.0004(5)
O15 0.0543(9) 0.0695(10) 0.0471(8) 0.0226(8) -0.0081(7) 0.0040(8)
O16 0.0462(7) 0.0393(7) 0.0428(7) 0.0070(6) 0.0034(6) 0.0056(6)
N1 0.0399(8) 0.0371(8) 0.0213(7) -0.0011(6) 0.0010(6) 0.0068(6)
N4 0.0315(7) 0.0358(7) 0.0229(6) -0.0018(5) 0.0018(5) 0.0015(6)
N7 0.0319(7) 0.0272(7) 0.0242(6) 0.0005(5) -0.0011(5) 0.0012(6)
N10 0.0274(6) 0.0261(7) 0.0230(6) -0.0016(5) -0.0007(5) -0.0019(5)
N13 0.0251(7) 0.0347(7) 0.0299(7) 0.0075(6) 0.0012(5) 0.0016(6)
C2 0.0364(9) 0.0328(9) 0.0246(8) 0.0006(7) 0.0000(7) 0.0002(7)
C3 0.0348(8) 0.0251(8) 0.0252(8) -0.0023(6) 0.0012(6) 0.0059(6)
C5 0.0298(8) 0.0434(10) 0.0284(8) -0.0058(7) 0.0024(7) -0.0009(7)
C6 0.0284(8) 0.0260(8) 0.0273(8) 0.0009(6) 0.0024(6) -0.0026(6)
C8 0.0313(8) 0.0235(7) 0.0307(8) -0.0024(6) -0.0003(6) 0.0018(6)
C9 0.0240(7) 0.0270(8) 0.0297(8) -0.0042(6) 0.0000(6) 0.0012(6)
C11 0.0260(8) 0.0303(8) 0.0272(8) 0.0009(6) 0.0009(6) -0.0047(6)
C12 0.0283(8) 0.0273(8) 0.0264(8) 0.0002(6) 0.0023(6) -0.0010(6)
C14 0.0271(8) 0.0491(11) 0.0393(10) 0.0092(8) -0.0021(7) 0.0040(8)
C15 0.0317(9) 0.0523(10) 0.0377(9) 0.0158(8) 0.0039(7) 0.0096(8)
C16 0.0521(11) 0.0322(9) 0.0332(9) -0.0034(7) -0.0034(8) 0.0003(8)
C17 0.0374(10) 0.0491(11) 0.0380(10) 0.0023(8) 0.0035(8) -0.0058(8)
C18 0.0369(10) 0.0627(13) 0.0488(11) -0.0213(10) -0.0038(9) 0.0154(9)
C19 0.0476(11) 0.0683(14) 0.0330(10) -0.0054(9) 0.0100(8) -0.0229(10)
C20 0.0381(9) 0.0254(8) 0.0426(10) -0.0022(7) 0.0002(8) -0.0026(7)
C21 0.0363(9) 0.0311(9) 0.0392(9) -0.0031(7) -0.0035(7) 0.0074(7)
C22 0.0247(8) 0.0528(11) 0.0355(9) 0.0042(8) 0.0044(7) 0.0001(8)
C23 0.0442(10) 0.0332(9) 0.0361(9) 0.0028(7) -0.0045(8) -0.0134(8)
C24 0.0289(9) 0.0600(13) 0.0625(13) 0.0253(11) 0.0085(9) 0.0098(9)
C25 0.0388(11) 0.0654(14) 0.0657(14) -0.0039(11) -0.0171(10) -0.0045(10)
C26 0.0307(8) 0.0285(8) 0.0318(8) 0.0020(6) -0.0009(7) 0.0013(7)
C27 0.0358(9) 0.0445(10) 0.0345(9) 0.0106(8) 0.0032(7) 0.0038(8)
C28 0.0433(10) 0.0484(11) 0.0370(10) 0.0099(8) -0.0046(8) 0.0036(9)
C29 0.0362(10) 0.0340(9) 0.0530(11) 0.0068(8) -0.0063(8) -0.0012(7)
C30 0.0321(10) 0.0534(12) 0.0528(12) 0.0136(10) 0.0049(8) -0.0020(8)
C31 0.0353(10) 0.0492(11) 0.0362(10) 0.0090(8) 0.0036(7) 0.0013(8)
C32 0.0393(11) 0.0533(13) 0.0718(15) 0.0139(11) -0.0124(10) -0.0019(9)
C33 0.0528(12) 0.0409(11) 0.0599(13) 0.0098(9) 0.0078(10) 0.0058(9)

loop_
_atom_type_symbol
_atom_type_description
_atom_type_scat_dispersion_real
_atom_type_scat_dispersion_imag
_atom_type_scat_source
C C 0.0181 0.0091
;
International Tables for Crystallography
(Vol. C, Tables 4.2.6.8 and 6.1.1.4)
;
H H 0.0000 0.0000
;
International Tables for Crystallography
(Vol. C, Table 6.1.1.4)
;
N N 0.0311 0.0180
;
International Tables for Crystallography
(Vol. C, Tables 4.2.6.8 and 6.1.1.4)
;
O O 0.0492 0.0322
;
International Tables for Crystallography
(Vol. C, Tables 4.2.6.8 and 6.1.1.4)
;
S S 0.3331 0.5567
;
International Tables for Crystallography
(Vol. C, Tables 4.2.6.8 and 6.1.1.4)
;

loop_
_geom_angle_atom_site_label_1
_geom_angle_atom_site_label_2
_geom_angle_atom_site_label_3
_geom_angle
_geom_angle_site_symmetry_1
_geom_angle_site_symmetry_3
_geom_angle_publ_flag
O2 S1 O1 119.26(8) . . ?
O2 S1 N1 108.32(8) . . ?
O1 S1 N1 106.87(8) . . ?
O2 S1 C26 107.19(8) . . ?
O1 S1 C26 107.50(8) . . ?
N1 S1 C26 107.14(8) . . ?
C15 O16 C33 116.48(16) . . ?
C2 N1 S1 125.15(12) . . ?
C2 N1 H1 118.8(16) . . ?
S1 N1 H1 113.6(16) . . ?
C3 N4 C5 123.67(14) . . ?
C3 N4 H4 118.2 . . ?
C5 N4 H4 118.2 . . ?
C6 N7 C8 122.12(13) . . ?
C6 N7 H7 118.9 . . ?
C8 N7 H7 118.9 . . ?
C9 N10 C11 122.22(13) . . ?
C9 N10 H10 118.9 . . ?
C11 N10 H10 118.9 . . ?
C12 N13 C14 120.68(14) . . ?
C12 N13 H13 119.7 . . ?
C14 N13 H13 119.7 . . ?
N1 C2 C17 111.68(15) . . ?
N1 C2 C16 106.54(14) . . ?
C17 C2 C16 109.86(15) . . ?
N1 C2 C3 111.45(14) . . ?
C17 C2 C3 109.85(14) . . ?
C16 C2 C3 107.31(14) . . ?
O3 C3 N4 122.45(15) . . ?
O3 C3 C2 120.30(15) . . ?
N4 C3 C2 117.24(14) . . ?
N4 C5 C18 111.19(15) . . ?
N4 C5 C19 107.17(14) . . ?
C18 C5 C19 111.14(17) . . ?
N4 C5 C6 109.99(13) . . ?
C18 C5 C6 109.66(15) . . ?
C19 C5 C6 107.61(15) . . ?
O6 C6 N7 122.81(15) . . ?
O6 C6 C5 120.94(15) . . ?
N7 C6 C5 116.11(14) . . ?
N7 C8 C20 110.29(14) . . ?
N7 C8 C21 107.90(13) . . ?
C20 C8 C21 110.70(14) . . ?
N7 C8 C9 111.58(13) . . ?
C20 C8 C9 110.10(13) . . ?
C21 C8 C9 106.17(13) . . ?
O9 C9 N10 122.65(15) . . ?
O9 C9 C8 120.71(14) . . ?
N10 C9 C8 116.46(13) . . ?
N10 C11 C12 111.60(12) . . ?
N10 C11 C22 111.89(14) . . ?
C12 C11 C22 110.85(13) . . ?
N10 C11 C23 106.69(13) . . ?
C12 C11 C23 105.13(14) . . ?
C22 C11 C23 110.39(14) . . ?
O12 C12 N13 121.44(15) . . ?
O12 C12 C11 120.39(14) . . ?
N13 C12 C11 117.74(13) . . ?
N13 C14 C25 111.42(16) . . ?
N13 C14 C24 107.61(15) . . ?
C25 C14 C24 110.78(18) . . ?
N13 C14 C15 108.89(15) . . ?
C25 C14 C15 110.84(17) . . ?
C24 C14 C15 107.14(16) . . ?
O15 C15 O16 124.58(19) . . ?
O15 C15 C14 123.1(2) . . ?
O16 C15 C14 112.19(15) . . ?
C2 C16 H16A 109.5 . . ?
C2 C16 H16B 109.5 . . ?
H16A C16 H16B 109.5 . . ?
C2 C16 H16C 109.5 . . ?
H16A C16 H16C 109.5 . . ?
H16B C16 H16C 109.5 . . ?
C2 C17 H17A 109.5 . . ?
C2 C17 H17B 109.5 . . ?
H17A C17 H17B 109.5 . . ?
C2 C17 H17C 109.5 . . ?
H17A C17 H17C 109.5 . . ?
H17B C17 H17C 109.5 . . ?
C5 C18 H18A 109.5 . . ?
C5 C18 H18B 109.5 . . ?
H18A C18 H18B 109.5 . . ?
C5 C18 H18C 109.5 . . ?
H18A C18 H18C 109.5 . . ?
H18B C18 H18C 109.5 . . ?
C5 C19 H19A 109.5 . . ?
C5 C19 H19B 109.5 . . ?
H19A C19 H19B 109.5 . . ?
C5 C19 H19C 109.5 . . ?
H19A C19 H19C 109.5 . . ?
H19B C19 H19C 109.5 . . ?
C8 C20 H20A 109.5 . . ?
C8 C20 H20B 109.5 . . ?
H20A C20 H20B 109.5 . . ?
C8 C20 H20C 109.5 . . ?
H20A C20 H20C 109.5 . . ?
H20B C20 H20C 109.5 . . ?
C8 C21 H21A 109.5 . . ?
C8 C21 H21B 109.5 . . ?
H21A C21 H21B 109.5 . . ?
C8 C21 H21C 109.5 . . ?
H21A C21 H21C 109.5 . . ?
H21B C21 H21C 109.5 . . ?
C11 C22 H22A 109.5 . . ?
C11 C22 H22B 109.5 . . ?
H22A C22 H22B 109.5 . . ?
C11 C22 H22C 109.5 . . ?
H22A C22 H22C 109.5 . . ?
H22B C22 H22C 109.5 . . ?
C11 C23 H23A 109.5 . . ?
C11 C23 H23B 109.5 . . ?
H23A C23 H23B 109.5 . . ?
C11 C23 H23C 109.5 . . ?
H23A C23 H23C 109.5 . . ?
H23B C23 H23C 109.5 . . ?
C14 C24 H24A 109.5 . . ?
C14 C24 H24B 109.5 . . ?
H24A C24 H24B 109.5 . . ?
C14 C24 H24C 109.5 . . ?
H24A C24 H24C 109.5 . . ?
H24B C24 H24C 109.5 . . ?
C14 C25 H25A 109.5 . . ?
C14 C25 H25B 109.5 . . ?
H25A C25 H25B 109.5 . . ?
C14 C25 H25C 109.5 . . ?
H25A C25 H25C 109.5 . . ?
H25B C25 H25C 109.5 . . ?
C27 C26 C31 120.65(17) . . ?
C27 C26 S1 119.45(13) . . ?
C31 C26 S1 119.89(13) . . ?
C26 C27 C28 119.07(17) . . ?
C26 C27 H27 120.5 . . ?
C28 C27 H27 120.5 . . ?
C29 C28 C27 121.58(17) . . ?
C29 C28 H28 119.2 . . ?
C27 C28 H28 119.2 . . ?
C28 C29 C30 118.23(17) . . ?
C28 C29 C32 121.19(18) . . ?
C30 C29 C32 120.58(19) . . ?
C31 C30 C29 121.20(18) . . ?
C31 C30 H30 119.4 . . ?
C29 C30 H30 119.4 . . ?
C30 C31 C26 119.26(17) . . ?
C30 C31 H31 120.4 . . ?
C26 C31 H31 120.4 . . ?
C29 C32 H32A 109.5 . . ?
C29 C32 H32B 109.5 . . ?
H32A C32 H32B 109.5 . . ?
C29 C32 H32C 109.5 . . ?
H32A C32 H32C 109.5 . . ?
H32B C32 H32C 109.5 . . ?
O16 C33 H33A 109.5 . . ?
O16 C33 H33B 109.5 . . ?
H33A C33 H33B 109.5 . . ?
O16 C33 H33C 109.5 . . ?
H33A C33 H33C 109.5 . . ?
H33B C33 H33C 109.5 . . ?

loop_
_geom_bond_atom_site_label_1
_geom_bond_atom_site_label_2
_geom_bond_distance
_geom_bond_site_symmetry_2
_geom_bond_publ_flag
S1 O2 1.4311(13) . ?
S1 O1 1.4380(13) . ?
S1 N1 1.6222(16) . ?
S1 C26 1.7609(17) . ?
O3 C3 1.2325(19) . ?
O6 C6 1.227(2) . ?
O9 C9 1.2218(19) . ?
O12 C12 1.2376(19) . ?
O15 C15 1.203(2) . ?
O16 C15 1.321(3) . ?
O16 C33 1.453(2) . ?
N1 C2 1.479(2) . ?
N1 H1 0.83(2) . ?
N4 C3 1.341(2) . ?
N4 C5 1.477(2) . ?
N4 H4 0.8800 . ?
N7 C6 1.344(2) . ?
N7 C8 1.464(2) . ?
N7 H7 0.8800 . ?
N10 C9 1.352(2) . ?
N10 C11 1.464(2) . ?
N10 H10 0.8800 . ?
N13 C12 1.331(2) . ?
N13 C14 1.458(2) . ?
N13 H13 0.8800 . ?
C2 C17 1.528(2) . ?
C2 C16 1.533(2) . ?
C2 C3 1.545(2) . ?
C5 C18 1.516(3) . ?
C5 C19 1.531(3) . ?
C5 C6 1.544(2) . ?
C8 C20 1.528(2) . ?
C8 C21 1.533(2) . ?
C8 C9 1.535(2) . ?
C11 C12 1.529(2) . ?
C11 C22 1.530(2) . ?
C11 C23 1.536(2) . ?
C14 C25 1.503(3) . ?
C14 C24 1.529(3) . ?
C14 C15 1.558(3) . ?
C16 H16A 0.9800 . ?
C16 H16B 0.9800 . ?
C16 H16C 0.9800 . ?
C17 H17A 0.9800 . ?
C17 H17B 0.9800 . ?
C17 H17C 0.9800 . ?
C18 H18A 0.9800 . ?
C18 H18B 0.9800 . ?
C18 H18C 0.9800 . ?
C19 H19A 0.9800 . ?
C19 H19B 0.9800 . ?
C19 H19C 0.9800 . ?
C20 H20A 0.9800 . ?
C20 H20B 0.9800 . ?
C20 H20C 0.9800 . ?
C21 H21A 0.9800 . ?
C21 H21B 0.9800 . ?
C21 H21C 0.9800 . ?
C22 H22A 0.9800 . ?
C22 H22B 0.9800 . ?
C22 H22C 0.9800 . ?
C23 H23A 0.9800 . ?
C23 H23B 0.9800 . ?
C23 H23C 0.9800 . ?
C24 H24A 0.9800 . ?
C24 H24B 0.9800 . ?
C24 H24C 0.9800 . ?
C25 H25A 0.9800 . ?
C25 H25B 0.9800 . ?
C25 H25C 0.9800 . ?
C26 C27 1.372(2) . ?
C26 C31 1.388(3) . ?
C27 C28 1.390(3) . ?
C27 H27 0.9500 . ?
C28 C29 1.379(3) . ?
C28 H28 0.9500 . ?
C29 C30 1.387(3) . ?
C29 C32 1.506(3) . ?
C30 C31 1.382(3) . ?
C30 H30 0.9500 . ?
C31 H31 0.9500 . ?
C32 H32A 0.9800 . ?
C32 H32B 0.9800 . ?
C32 H32C 0.9800 . ?
C33 H33A 0.9800 . ?
C33 H33B 0.9800 . ?
C33 H33C 0.9800 . ?

loop_
_geom_hbond_atom_site_label_D
_geom_hbond_atom_site_label_H
_geom_hbond_atom_site_label_A
_geom_hbond_distance_DH
_geom_hbond_distance_HA
_geom_hbond_distance_DA
_geom_hbond_angle_DHA
_geom_hbond_site_symmetry_A
_geom_hbond_publ_flag
N1 H1 O12 0.83(2) 1.97(2) 2.7841(19) 168(2) 7_576 yes
N7 H7 O1 0.88 2.14 2.9685(18) 156.2 . yes
N10 H10 O3 0.88 2.24 3.0484(17) 151.7 . yes
N13 H13 O6 0.88 2.18 3.0339(18) 163.8 . yes

loop_
_geom_torsion_atom_site_label_1
_geom_torsion_atom_site_label_2
_geom_torsion_atom_site_label_3
_geom_torsion_atom_site_label_4
_geom_torsion
_geom_torsion_site_symmetry_1
_geom_torsion_site_symmetry_2
_geom_torsion_site_symmetry_3
_geom_torsion_site_symmetry_4
_geom_torsion_publ_flag
O2 S1 N1 C2 -130.76(15) . . . . ?
O1 S1 N1 C2 -1.08(17) . . . . ?
C26 S1 N1 C2 113.91(15) . . . . ?
S1 N1 C2 C17 -65.0(2) . . . . ?
S1 N1 C2 C16 175.03(13) . . . . ?
S1 N1 C2 C3 58.28(19) . . . . ?
C5 N4 C3 O3 1.9(2) . . . . ?
C5 N4 C3 C2 -179.20(14) . . . . ?
N1 C2 C3 O3 -154.15(15) . . . . ?
C17 C2 C3 O3 -29.8(2) . . . . ?
C16 C2 C3 O3 89.56(18) . . . . ?
N1 C2 C3 N4 26.9(2) . . . . ?
C17 C2 C3 N4 151.23(15) . . . . ?
C16 C2 C3 N4 -89.37(18) . . . . ?
C3 N4 C5 C18 -74.2(2) . . . . ?
C3 N4 C5 C19 164.12(16) . . . . ?
C3 N4 C5 C6 47.4(2) . . . . ?
C8 N7 C6 O6 -4.4(2) . . . . ?
C8 N7 C6 C5 171.19(14) . . . . ?
N4 C5 C6 O6 -144.43(15) . . . . ?
C18 C5 C6 O6 -21.9(2) . . . . ?
C19 C5 C6 O6 99.15(19) . . . . ?
N4 C5 C6 N7 39.93(19) . . . . ?
C18 C5 C6 N7 162.50(15) . . . . ?
C19 C5 C6 N7 -76.49(19) . . . . ?
C6 N7 C8 C20 -65.05(19) . . . . ?
C6 N7 C8 C21 173.92(14) . . . . ?
C6 N7 C8 C9 57.66(19) . . . . ?
C11 N10 C9 O9 1.3(2) . . . . ?
C11 N10 C9 C8 176.40(13) . . . . ?
N7 C8 C9 O9 -152.50(15) . . . . ?
C20 C8 C9 O9 -29.7(2) . . . . ?
C21 C8 C9 O9 90.18(18) . . . . ?
N7 C8 C9 N10 32.31(19) . . . . ?
C20 C8 C9 N10 155.13(14) . . . . ?
C21 C8 C9 N10 -85.00(16) . . . . ?
C9 N10 C11 C12 64.19(19) . . . . ?
C9 N10 C11 C22 -60.67(19) . . . . ?
C9 N10 C11 C23 178.51(14) . . . . ?
C14 N13 C12 O12 -3.7(2) . . . . ?
C14 N13 C12 C11 168.77(15) . . . . ?
N10 C11 C12 O12 -163.12(14) . . . . ?
C22 C11 C12 O12 -37.7(2) . . . . ?
C23 C11 C12 O12 81.60(18) . . . . ?
N10 C11 C12 N13 24.3(2) . . . . ?
C22 C11 C12 N13 149.72(15) . . . . ?
C23 C11 C12 N13 -90.99(17) . . . . ?
C12 N13 C14 C25 74.4(2) . . . . ?
C12 N13 C14 C24 -163.98(17) . . . . ?
C12 N13 C14 C15 -48.2(2) . . . . ?
C33 O16 C15 O15 -6.8(3) . . . . ?
C33 O16 C15 C14 176.44(15) . . . . ?
N13 C14 C15 O15 142.49(18) . . . . ?
C25 C14 C15 O15 19.6(3) . . . . ?
C24 C14 C15 O15 -101.4(2) . . . . ?
N13 C14 C15 O16 -40.7(2) . . . . ?
C25 C14 C15 O16 -163.58(16) . . . . ?
C24 C14 C15 O16 75.45(19) . . . . ?
O2 S1 C26 C27 -21.37(17) . . . . ?
O1 S1 C26 C27 -150.71(15) . . . . ?
N1 S1 C26 C27 94.72(16) . . . . ?
O2 S1 C26 C31 157.68(15) . . . . ?
O1 S1 C26 C31 28.34(17) . . . . ?
N1 S1 C26 C31 -86.23(16) . . . . ?
C31 C26 C27 C28 0.8(3) . . . . ?
S1 C26 C27 C28 179.83(15) . . . . ?
C26 C27 C28 C29 0.2(3) . . . . ?
C27 C28 C29 C30 -1.2(3) . . . . ?
C27 C28 C29 C32 178.6(2) . . . . ?
C28 C29 C30 C31 1.2(3) . . . . ?
C32 C29 C30 C31 -178.6(2) . . . . ?
C29 C30 C31 C26 -0.2(3) . . . . ?
C27 C26 C31 C30 -0.8(3) . . . . ?
S1 C26 C31 C30 -179.82(16) . . . . ?
